data_4340309
loop_
_publ_author_name
'Bailey, Jonathan A.'
'Ploeger, Marten'
'Pringle, Paul G.'

_publ_section_title
;
 Mono-, di-, and triborylphosphine analogues of triarylphosphines.
;
_journal_issue 14
_journal_name_full 'Inorganic chemistry'
_journal_page_first 7763
_journal_page_last 7769
_journal_paper_doi 10.1021/ic501133n
_journal_volume 53
_journal_year 2014
_chemical_formula_moiety 'C10 H8 B Cl N2'
_chemical_formula_sum 'C10 H8 B Cl N2'
_chemical_formula_weight 202.44
_chemical_name_systematic
;
 ?
;
_space_group_crystal_system monoclinic
_space_group_IT_number 14
_space_group_name_Hall '-P 2ybc'
_space_group_name_H-M_alt 'P 1 21/c 1'
_symmetry_space_group_name_Hall '-P 2ybc'
_symmetry_space_group_name_H-M 'P 1 21/c 1'
_atom_sites_solution_hydrogens mixed
_audit_creation_method SHELXL-2013
_cell_angle_alpha 90
_cell_angle_beta 96.5300(10)
_cell_angle_gamma 90
_cell_formula_units_Z 4
_cell_length_a 8.1003(2)
_cell_length_b 3.79990(10)
_cell_length_c 29.2151(7)
_cell_measurement_reflns_used 9962
_cell_measurement_temperature 100(2)
_cell_measurement_theta_max 27.62
_cell_measurement_theta_min 2.75
_cell_volume 893.42(4)
_computing_cell_refinement 'Apex II (Bruker, 2008)'
_computing_data_collection 'Apex II (Bruker, 2008)'
_computing_data_reduction 'SAINT V7.68A'
_computing_structure_refinement 'SHELXL-2013 (Sheldrick, 2013)'
_computing_structure_solution SHELXS
_diffrn_ambient_temperature 100(2)
_diffrn_measured_fraction_theta_full 1.000
_diffrn_measured_fraction_theta_max 0.999
_diffrn_measurement_device_type 'Bruker Apex II kappa CCD area detector'
_diffrn_measurement_method 'phi and omega scans'
_diffrn_radiation_type MoK\a
_diffrn_radiation_wavelength 0.71073
_diffrn_reflns_av_R_equivalents 0.0251
_diffrn_reflns_av_unetI/netI 0.0101
_diffrn_reflns_Laue_measured_fraction_full 1.000
_diffrn_reflns_Laue_measured_fraction_max 0.999
_diffrn_reflns_limit_h_max 10
_diffrn_reflns_limit_h_min -10
_diffrn_reflns_limit_k_max 4
_diffrn_reflns_limit_k_min -4
_diffrn_reflns_limit_l_max 38
_diffrn_reflns_limit_l_min -38
_diffrn_reflns_number 26625
_diffrn_reflns_point_group_measured_fraction_full 1.000
_diffrn_reflns_point_group_measured_fraction_max 0.999
_diffrn_reflns_theta_full 25.242
_diffrn_reflns_theta_max 27.626
_diffrn_reflns_theta_min 1.403
_exptl_absorpt_coefficient_mu 0.378
_exptl_absorpt_correction_T_max 0.7456
_exptl_absorpt_correction_T_min 0.7050
_exptl_absorpt_correction_type multi-scan
_exptl_absorpt_process_details SADABS-2008/1
_exptl_crystal_colour colourless
_exptl_crystal_density_diffrn 1.505
_exptl_crystal_description needle
_exptl_crystal_F_000 416
_exptl_crystal_size_max 0.60
_exptl_crystal_size_mid 0.22
_exptl_crystal_size_min 0.20
_refine_diff_density_max 0.401
_refine_diff_density_min -0.197
_refine_diff_density_rms 0.054
_refine_ls_extinction_method none
_refine_ls_goodness_of_fit_ref 1.124
_refine_ls_hydrogen_treatment mixed
_refine_ls_matrix_type full
_refine_ls_number_parameters 135
_refine_ls_number_reflns 2069
_refine_ls_number_restraints 0
_refine_ls_restrained_S_all 1.124
_refine_ls_R_factor_all 0.0296
_refine_ls_R_factor_gt 0.0279
_refine_ls_shift/su_max 0.002
_refine_ls_shift/su_mean 0.000
_refine_ls_structure_factor_coef Fsqd
_refine_ls_weighting_details 'w=1/[\s^2^(Fo^2^)+(0.0473P)^2^+0.3957P] where P=(Fo^2^+2Fc^2^)/3'
_refine_ls_weighting_scheme calc
_refine_ls_wR_factor_gt 0.0820
_refine_ls_wR_factor_ref 0.0834
_reflns_Friedel_coverage 0.000
_reflns_number_gt 1965
_reflns_number_total 2069
_reflns_threshold_expression 'I > 2\s(I)'
_cod_data_source_file ic501133n_si_002.cif
_cod_data_source_block jb0128_new
_cod_depositor_comments 'Adding full bibliography for 4340309--4340313.cif.'
_cod_database_code 4340309
_shelx_space_group_comment
;
The symmetry employed for this shelxl refinement is uniquely defined
by the following loop, which should always be used as a source of
symmetry information in preference to the above space-group names.
They are only intended as comments.
;
_shelxl_version_number 2013-4

loop_
_space_group_symop_operation_xyz
'x, y, z'
'-x, y+1/2, -z+1/2'
'-x, -y, -z'
'x, -y-1/2, z-1/2'

loop_
_atom_site_label
_atom_site_type_symbol
_atom_site_fract_x
_atom_site_fract_y
_atom_site_fract_z
_atom_site_U_iso_or_equiv
_atom_site_adp_type
_atom_site_occupancy
_atom_site_site_symmetry_order
_atom_site_calc_flag
_atom_site_refinement_flags_posn
_atom_site_refinement_flags_adp
Cl1 Cl 0.23984(3) 1.32318(8) 1.01801(2) 0.01771(11) Uani 1 1 d . .
N1 N 0.39280(12) 1.2220(3) 0.93884(4) 0.0150(2) Uani 1 1 d . .
N2 N 0.10679(12) 1.0251(3) 0.93508(3) 0.0152(2) Uani 1 1 d . .
C9 C 0.25812(14) 0.9585(3) 0.86847(4) 0.0127(2) Uani 1 1 d . .
C5 C 0.11963(15) 0.6949(3) 0.79785(4) 0.0166(3) Uani 1 1 d . .
H5 H 0.1218 0.6190 0.7669 0.020 Uiso 1 1 calc R U
C10 C 0.26352(15) 0.8489(3) 0.82215(4) 0.0146(2) Uani 1 1 d . .
C1 C 0.40263(14) 1.1120(3) 0.89316(4) 0.0135(2) Uani 1 1 d . .
C7 C -0.02934(15) 0.7647(4) 0.86460(4) 0.0163(2) Uani 1 1 d . .
H7 H -0.1289 0.7361 0.8785 0.020 Uiso 1 1 calc R U
C3 C 0.54943(15) 1.0445(4) 0.82635(4) 0.0176(3) Uani 1 1 d . .
H3 H 0.6483 1.0751 0.8122 0.021 Uiso 1 1 calc R U
C8 C 0.10833(14) 0.9133(3) 0.88917(4) 0.0135(2) Uani 1 1 d . .
C6 C -0.02239(15) 0.6552(3) 0.81874(4) 0.0176(3) Uani 1 1 d . .
H6 H -0.1178 0.5521 0.8020 0.021 Uiso 1 1 calc R U
C2 C 0.54620(15) 1.1510(3) 0.87246(4) 0.0162(3) Uani 1 1 d . .
H2 H 0.6427 1.2493 0.8892 0.019 Uiso 1 1 calc R U
B1 B 0.24649(17) 1.1818(4) 0.95963(5) 0.0147(3) Uani 1 1 d . .
C4 C 0.41283(15) 0.8980(3) 0.80159(4) 0.0167(2) Uani 1 1 d . .
H4 H 0.4178 0.8288 0.7705 0.020 Uiso 1 1 calc R U
H1N H 0.482(2) 1.315(5) 0.9516(6) 0.027(5) Uiso 1 1 d . .
H2N H 0.015(2) 0.993(5) 0.9470(6) 0.028(4) Uiso 1 1 d . .

loop_
_atom_site_aniso_label
_atom_site_aniso_U_11
_atom_site_aniso_U_22
_atom_site_aniso_U_33
_atom_site_aniso_U_23
_atom_site_aniso_U_13
_atom_site_aniso_U_12
Cl1 0.01788(16) 0.02183(19) 0.01367(16) -0.00310(10) 0.00286(11) -0.00482(11)
N1 0.0126(5) 0.0177(5) 0.0143(5) -0.0021(4) -0.0002(4) -0.0039(4)
N2 0.0123(4) 0.0190(5) 0.0146(5) -0.0003(4) 0.0029(4) -0.0028(4)
C9 0.0135(5) 0.0107(5) 0.0138(5) 0.0020(4) 0.0003(4) 0.0006(4)
C5 0.0212(6) 0.0137(6) 0.0141(6) -0.0005(4) -0.0018(5) 0.0004(4)
C10 0.0175(5) 0.0109(6) 0.0150(6) 0.0020(4) 0.0006(4) 0.0025(4)
C1 0.0149(5) 0.0122(5) 0.0134(5) 0.0011(4) 0.0013(4) 0.0002(4)
C7 0.0140(5) 0.0161(6) 0.0184(6) 0.0010(5) 0.0004(4) -0.0017(4)
C3 0.0170(5) 0.0184(6) 0.0183(6) 0.0027(5) 0.0059(4) 0.0013(5)
C8 0.0142(5) 0.0120(5) 0.0140(5) 0.0012(4) 0.0003(4) -0.0001(4)
C6 0.0180(6) 0.0146(6) 0.0188(6) -0.0005(4) -0.0040(5) -0.0020(4)
C2 0.0134(5) 0.0166(6) 0.0184(6) 0.0011(4) 0.0015(4) -0.0013(4)
B1 0.0163(6) 0.0144(7) 0.0131(6) 0.0008(5) 0.0008(5) -0.0002(5)
C4 0.0207(6) 0.0161(6) 0.0138(5) 0.0008(4) 0.0036(4) 0.0022(5)

loop_
_atom_type_symbol
_atom_type_description
_atom_type_scat_dispersion_real
_atom_type_scat_dispersion_imag
_atom_type_scat_source
C C 0.0033 0.0016 'International Tables Vol C Tables 4.2.6.8 and 6.1.1.4'
H H 0.0000 0.0000 'International Tables Vol C Tables 4.2.6.8 and 6.1.1.4'
B B 0.0013 0.0007 'International Tables Vol C Tables 4.2.6.8 and 6.1.1.4'
N N 0.0061 0.0033 'International Tables Vol C Tables 4.2.6.8 and 6.1.1.4'
Cl Cl 0.1484 0.1585 'International Tables Vol C Tables 4.2.6.8 and 6.1.1.4'

loop_
_geom_angle_atom_site_label_1
_geom_angle_atom_site_label_2
_geom_angle_atom_site_label_3
_geom_angle
B1 N1 C1 121.35(11)
B1 N2 C8 121.43(10)
C10 C9 C8 119.22(11)
C10 C9 C1 119.25(11)
C8 C9 C1 121.53(11)
C6 C5 C10 120.36(11)
C5 C10 C9 118.98(11)
C5 C10 C4 122.12(11)
C9 C10 C4 118.90(11)
C2 C1 N1 121.66(11)
C2 C1 C9 120.42(11)
N1 C1 C9 117.92(10)
C8 C7 C6 119.93(11)
C4 C3 C2 121.32(11)
C7 C8 N2 121.73(11)
C7 C8 C9 120.40(11)
N2 C8 C9 117.88(10)
C5 C6 C7 121.12(11)
C1 C2 C3 119.78(11)
N1 B1 N2 119.87(11)
N1 B1 Cl1 119.87(10)
N2 B1 Cl1 120.25(10)
C3 C4 C10 120.33(11)

loop_
_geom_bond_atom_site_label_1
_geom_bond_atom_site_label_2
_geom_bond_distance
Cl1 B1 1.7947(14)
N1 B1 1.4004(16)
N1 C1 1.4092(15)
N2 B1 1.4018(16)
N2 C8 1.4082(15)
C9 C10 1.4211(16)
C9 C8 1.4263(16)
C9 C1 1.4278(16)
C5 C6 1.3706(18)
C5 C10 1.4202(17)
C10 C4 1.4226(17)
C1 C2 1.3785(16)
C7 C8 1.3768(17)
C7 C6 1.4101(18)
C3 C4 1.3695(18)
C3 C2 1.4095(17)
